data_4516851
loop_
_publ_author_name
'Melekhova, Anna A.'
'Smirnov, Andrey S.'
'Novikov, Alexander S.'
'Panikorovskii, Taras L.'
'Bokach, Nadezhda A.'
'Kukushkin, Vadim Yu'

_publ_section_title
;
 Copper(I)-Catalyzed 1,3-Dipolar Cycloaddition of Ketonitrones to
 Dialkylcyanamides: A Step toward Sustainable Generation of
 2,3-Dihydro-1,2,4-oxadiazoles.
;
_journal_issue 4
_journal_name_full 'ACS omega'
_journal_page_first 1380
_journal_page_last 1391
_journal_paper_doi 10.1021/acsomega.7b00130
_journal_volume 2
_journal_year 2017
_chemical_formula_moiety 'C14 H13 N O'
_chemical_formula_sum 'C14 H13 N O'
_chemical_formula_weight 211.25
_space_group_crystal_system monoclinic
_space_group_IT_number 15
_space_group_name_Hall '-I 2yc'
_space_group_name_H-M_alt 'I 1 2/c 1'
_atom_sites_solution_hydrogens geom
_atom_sites_solution_primary iterative
_audit_creation_date 2016-10-27
_audit_creation_method
;
Olex2 1.2
(compiled 2015.01.26 svn.r3150 for OlexSys, GUI svn.r4998)
;
_cell_angle_alpha 90
_cell_angle_beta 102.083(5)
_cell_angle_gamma 90
_cell_formula_units_Z 8
_cell_length_a 12.1035(6)
_cell_length_b 7.5373(3)
_cell_length_c 24.9505(14)
_cell_measurement_reflns_used 1765
_cell_measurement_temperature 100(2)
_cell_measurement_theta_max 75.4330
_cell_measurement_theta_min 3.6090
_cell_volume 2225.75(19)
_computing_cell_refinement
;
CrysAlisPro, Agilent Technologies,
Version 1.171.37.35 (release 13-08-2014 CrysAlis171 .NET)
(compiled Aug 13 2014,18:06:01)
;
_computing_data_collection
;
CrysAlisPro, Agilent Technologies,
Version 1.171.37.35 (release 13-08-2014 CrysAlis171 .NET)
(compiled Aug 13 2014,18:06:01)
;
_computing_data_reduction
;
CrysAlisPro, Agilent Technologies,
Version 1.171.37.35 (release 13-08-2014 CrysAlis171 .NET)
(compiled Aug 13 2014,18:06:01)
;
_computing_molecular_graphics 'Olex2 (Dolomanov et al., 2009)'
_computing_publication_material 'Olex2 (Dolomanov et al., 2009)'
_computing_structure_refinement 'ShelXL (Sheldrick, 2008)'
_computing_structure_solution
;
Superflip (Palatinus & Chapuis, 2007;Palatinus & van der Lee, 2008;
Palatinus et al., 2012)
;
_diffrn_ambient_environment N~2~
_diffrn_ambient_temperature 100(2)
_diffrn_detector 'CCD plate'
_diffrn_detector_area_resol_mean 10.3829
_diffrn_detector_type Atlas
_diffrn_measured_fraction_theta_full 1.000
_diffrn_measured_fraction_theta_max 0.977
_diffrn_measurement_details
;
#__ type_ start__ end____ width___ exp.time_
  1 omega -109.00  -74.00   1.0000   16.5800
omega____ theta____ kappa____ phi______ frames
    -      -41.4354 -137.0000    8.0000 35

#__ type_ start__ end____ width___ exp.time_
  2 omega -113.00  -13.00   1.0000   16.5800
omega____ theta____ kappa____ phi______ frames
    -      -41.4354  -57.0000 -120.0000 100

#__ type_ start__ end____ width___ exp.time_
  3 omega -129.00  -39.00   1.0000   16.5800
omega____ theta____ kappa____ phi______ frames
    -      -41.4354  178.0000  -30.0000 90

#__ type_ start__ end____ width___ exp.time_
  4 omega   71.00   97.00   1.0000   35.0000
omega____ theta____ kappa____ phi______ frames
    -      112.0000  -45.0000    0.0000 26

#__ type_ start__ end____ width___ exp.time_
  5 omega   59.00   95.00   1.0000   35.0000
omega____ theta____ kappa____ phi______ frames
    -      112.0000  -95.0000    0.0000 36

#__ type_ start__ end____ width___ exp.time_
  6 omega   31.00   93.00   1.0000   35.0000
omega____ theta____ kappa____ phi______ frames
    -      112.0000  -95.0000  -60.0000 62

#__ type_ start__ end____ width___ exp.time_
  7 omega   52.00   90.00   1.0000   35.0000
omega____ theta____ kappa____ phi______ frames
    -      112.0000  -30.0000  -30.0000 38

#__ type_ start__ end____ width___ exp.time_
  8 omega   50.00   96.00   1.0000   35.0000
omega____ theta____ kappa____ phi______ frames
    -      112.0000  -45.0000  -60.0000 46

#__ type_ start__ end____ width___ exp.time_
  9 omega   74.00  177.00   1.0000   35.0000
omega____ theta____ kappa____ phi______ frames
    -      112.0000   15.0000  -90.0000 103

#__ type_ start__ end____ width___ exp.time_
 10 omega   64.00   90.00   1.0000   35.0000
omega____ theta____ kappa____ phi______ frames
    -      112.0000  -98.0000 -103.0000 26

#__ type_ start__ end____ width___ exp.time_
 11 omega   41.00   94.00   1.0000   35.0000
omega____ theta____ kappa____ phi______ frames
    -      112.0000  -45.0000 -180.0000 53

#__ type_ start__ end____ width___ exp.time_
 12 omega   39.00   66.00   1.0000   35.0000
omega____ theta____ kappa____ phi______ frames
    -      112.0000  -30.0000   30.0000 27

#__ type_ start__ end____ width___ exp.time_
 13 omega   37.00   79.00   1.0000   35.0000
omega____ theta____ kappa____ phi______ frames
    -      112.0000  -30.0000  -90.0000 42

#__ type_ start__ end____ width___ exp.time_
 14 omega   46.00   71.00   1.0000   35.0000
omega____ theta____ kappa____ phi______ frames
    -      112.0000  -45.0000   60.0000 25

#__ type_ start__ end____ width___ exp.time_
 15 omega   30.00   91.00   1.0000   35.0000
omega____ theta____ kappa____ phi______ frames
    -      112.0000  -95.0000  150.0000 61
;
_diffrn_measurement_device 'four-circle diffractometer'
_diffrn_measurement_device_type 'SuperNova, Dual, Cu at zero, Atlas'
_diffrn_measurement_method '\w scans'
_diffrn_orient_matrix_UB_11 -0.0048157000
_diffrn_orient_matrix_UB_12 -0.1237073000
_diffrn_orient_matrix_UB_13 0.0486341000
_diffrn_orient_matrix_UB_21 0.0513083000
_diffrn_orient_matrix_UB_22 0.1476090000
_diffrn_orient_matrix_UB_23 0.0402809000
_diffrn_orient_matrix_UB_31 -0.1195134000
_diffrn_orient_matrix_UB_32 0.0683470000
_diffrn_orient_matrix_UB_33 0.0009542000
_diffrn_radiation_monochromator mirror
_diffrn_radiation_probe x-ray
_diffrn_radiation_type CuK\a
_diffrn_radiation_wavelength 1.54184
_diffrn_reflns_av_R_equivalents 0.0400
_diffrn_reflns_av_unetI/netI 0.0458
_diffrn_reflns_Laue_measured_fraction_full 1.000
_diffrn_reflns_Laue_measured_fraction_max 0.977
_diffrn_reflns_limit_h_max 10
_diffrn_reflns_limit_h_min -15
_diffrn_reflns_limit_k_max 9
_diffrn_reflns_limit_k_min -8
_diffrn_reflns_limit_l_max 31
_diffrn_reflns_limit_l_min -28
_diffrn_reflns_number 5012
_diffrn_reflns_point_group_measured_fraction_full 1.000
_diffrn_reflns_point_group_measured_fraction_max 0.977
_diffrn_reflns_theta_full 67.684
_diffrn_reflns_theta_max 75.951
_diffrn_reflns_theta_min 3.623
_diffrn_source 'sealed X-ray tube'
_diffrn_source_type 'SuperNova (Cu) X-ray Source'
_exptl_absorpt_coefficient_mu 0.627
_exptl_absorpt_correction_T_max 1.00000
_exptl_absorpt_correction_T_min 0.70338
_exptl_absorpt_correction_type multi-scan
_exptl_absorpt_process_details
;
CrysAlisPro, Agilent Technologies,
Version 1.171.37.35 (release 13-08-2014 CrysAlis171 .NET)
(compiled Aug 13 2014,18:06:01)
Empirical absorption correction using spherical harmonics,
 implemented in SCALE3 ABSPACK scaling algorithm.
;
_exptl_crystal_colour 'translucent colorless'
_exptl_crystal_density_diffrn 1.261
_exptl_crystal_description prism
_exptl_crystal_F_000 896
_exptl_crystal_size_max 0.18
_exptl_crystal_size_mid 0.14
_exptl_crystal_size_min 0.09
_refine_diff_density_max 0.269
_refine_diff_density_min -0.224
_refine_diff_density_rms 0.049
_refine_ls_extinction_method none
_refine_ls_goodness_of_fit_ref 1.044
_refine_ls_hydrogen_treatment constr
_refine_ls_matrix_type full
_refine_ls_number_parameters 146
_refine_ls_number_reflns 2288
_refine_ls_number_restraints 0
_refine_ls_restrained_S_all 1.044
_refine_ls_R_factor_all 0.0630
_refine_ls_R_factor_gt 0.0425
_refine_ls_shift/su_max 0.000
_refine_ls_shift/su_mean 0.000
_refine_ls_structure_factor_coef Fsqd
_refine_ls_weighting_details 'w=1/[\s^2^(Fo^2^)+(0.0497P)^2^+1.1666P] where P=(Fo^2^+2Fc^2^)/3'
_refine_ls_weighting_scheme calc
_refine_ls_wR_factor_gt 0.1022
_refine_ls_wR_factor_ref 0.1117
_reflns_Friedel_coverage 0.000
_reflns_number_gt 1841
_reflns_number_total 2288
_reflns_threshold_expression 'I > 2\s(I)'
_cod_data_source_file ao7b00130_si_006.cif
_cod_data_source_block m-146
_cod_original_cell_volume 2225.74(19)
_cod_database_code 4516851
_chemical_oxdiff_formula 'Cu C15 N3 O5'
_shelx_space_group_comment
;
The symmetry employed for this shelxl refinement is uniquely defined
by the following loop, which should always be used as a source of
symmetry information in preference to the above space-group names.
They are only intended as comments.
;
_reflns_odcompleteness_completeness 99.87
_reflns_odcompleteness_iscentric 1
_reflns_odcompleteness_theta 72.42
_olex2_refinement_description
;
1. Fixed Uiso
 At 1.2 times of:
  All C(H) groups
 At 1.5 times of:
  All C(H,H,H) groups
2.a Aromatic/amide H refined with riding coordinates:
 C14(H14), C10(H10), C8(H8), C13(H13), C12(H12), C11(H11), C4(H4), C7(H7),
 C6(H6), C5(H5)
2.b Idealised Me refined as rotating group:
 C1(H1A,H1B,H1C)
;
_shelx_shelxl_version_number 2014/7
_olex2_submission_special_instructions 'No special instructions were received'

loop_
_space_group_symop_operation_xyz
'x, y, z'
'-x, y, -z+1/2'
'x+1/2, y+1/2, z+1/2'
'-x+1/2, y+1/2, -z+1'
'-x, -y, -z'
'x, -y, z-1/2'
'-x+1/2, -y+1/2, -z+1/2'
'x+1/2, -y+1/2, z'

loop_
_atom_site_label
_atom_site_type_symbol
_atom_site_fract_x
_atom_site_fract_y
_atom_site_fract_z
_atom_site_U_iso_or_equiv
_atom_site_adp_type
_atom_site_occupancy
_atom_site_site_symmetry_order
_atom_site_calc_flag
_atom_site_refinement_flags_posn
O1 O 0.86687(10) 0.73882(15) 0.69943(5) 0.0274(3) Uani 1 1 d .
N1 N 0.79812(10) 0.87239(16) 0.69506(5) 0.0188(3) Uani 1 1 d .
C9 C 0.64199(11) 1.05961(18) 0.65290(5) 0.0161(3) Uani 1 1 d .
C2 C 0.71962(11) 0.90805(17) 0.65118(6) 0.0163(3) Uani 1 1 d .
C3 C 0.70362(12) 0.80112(17) 0.60064(6) 0.0172(3) Uani 1 1 d .
C14 C 0.55033(12) 1.04108(19) 0.67840(6) 0.0193(3) Uani 1 1 d .
H14 H 0.5415 0.9374 0.6973 0.023 Uiso 1 1 calc R
C10 C 0.65535(12) 1.21710(18) 0.62525(6) 0.0183(3) Uani 1 1 d .
H10 H 0.7160 1.2298 0.6080 0.022 Uiso 1 1 calc R
C8 C 0.59977(12) 0.81856(18) 0.56262(6) 0.0199(3) Uani 1 1 d .
H8 H 0.5452 0.8962 0.5701 0.024 Uiso 1 1 calc R
C13 C 0.47235(13) 1.1780(2) 0.67549(6) 0.0228(3) Uani 1 1 d .
H13 H 0.4106 1.1649 0.6919 0.027 Uiso 1 1 calc R
C12 C 0.48613(13) 1.33451(19) 0.64817(6) 0.0223(3) Uani 1 1 d .
H12 H 0.4338 1.4257 0.6464 0.027 Uiso 1 1 calc R
C11 C 0.57818(13) 1.35464(18) 0.62349(6) 0.0209(3) Uani 1 1 d .
H11 H 0.5882 1.4602 0.6058 0.025 Uiso 1 1 calc R
C4 C 0.78458(13) 0.6853(2) 0.58754(7) 0.0242(3) Uani 1 1 d .
H4 H 0.8536 0.6710 0.6118 0.029 Uiso 1 1 calc R
C7 C 0.57819(14) 0.72139(19) 0.51432(6) 0.0247(3) Uani 1 1 d .
H7 H 0.5088 0.7326 0.4901 0.030 Uiso 1 1 calc R
C1 C 0.81430(13) 0.9838(2) 0.74492(6) 0.0244(3) Uani 1 1 d .
H1A H 0.7639 0.9450 0.7676 0.037 Uiso 1 1 calc GR
H1B H 0.7986 1.1054 0.7346 0.037 Uiso 1 1 calc GR
H1C H 0.8909 0.9733 0.7649 0.037 Uiso 1 1 calc GR
C6 C 0.65895(15) 0.6082(2) 0.50190(7) 0.0286(4) Uani 1 1 d .
H6 H 0.6443 0.5436 0.4694 0.034 Uiso 1 1 calc R
C5 C 0.76242(16) 0.5916(2) 0.53845(7) 0.0304(4) Uani 1 1 d .
H5 H 0.8174 0.5168 0.5299 0.036 Uiso 1 1 calc R

loop_
_atom_site_aniso_label
_atom_site_aniso_U_11
_atom_site_aniso_U_22
_atom_site_aniso_U_33
_atom_site_aniso_U_23
_atom_site_aniso_U_13
_atom_site_aniso_U_12
O1 0.0219(6) 0.0271(5) 0.0315(6) 0.0040(5) 0.0016(4) 0.0106(4)
N1 0.0145(6) 0.0187(5) 0.0231(6) 0.0006(5) 0.0035(4) 0.0002(5)
C9 0.0158(6) 0.0145(6) 0.0168(6) -0.0025(5) 0.0005(5) -0.0015(5)
C2 0.0145(6) 0.0142(6) 0.0204(7) 0.0006(5) 0.0040(5) -0.0020(5)
C3 0.0178(7) 0.0133(6) 0.0211(7) -0.0002(5) 0.0053(5) -0.0024(5)
C14 0.0185(7) 0.0179(6) 0.0217(7) 0.0002(5) 0.0045(5) -0.0023(5)
C10 0.0165(7) 0.0171(6) 0.0207(7) -0.0009(5) 0.0028(5) -0.0020(5)
C8 0.0218(7) 0.0154(6) 0.0221(7) 0.0011(5) 0.0038(6) -0.0013(5)
C13 0.0175(7) 0.0263(7) 0.0253(7) -0.0029(6) 0.0060(6) 0.0013(6)
C12 0.0210(7) 0.0215(7) 0.0223(7) -0.0038(5) -0.0003(5) 0.0070(6)
C11 0.0248(7) 0.0150(6) 0.0210(7) -0.0003(5) 0.0003(6) 0.0001(5)
C4 0.0231(8) 0.0208(7) 0.0294(8) -0.0017(6) 0.0067(6) 0.0017(6)
C7 0.0300(8) 0.0206(7) 0.0216(7) -0.0002(6) 0.0012(6) -0.0058(6)
C1 0.0235(7) 0.0262(7) 0.0211(7) -0.0021(6) -0.0007(5) -0.0030(6)
C6 0.0413(10) 0.0218(7) 0.0242(7) -0.0066(6) 0.0103(7) -0.0069(7)
C5 0.0345(9) 0.0243(8) 0.0358(9) -0.0067(7) 0.0156(7) 0.0028(7)

loop_
_atom_type_symbol
_atom_type_description
_atom_type_scat_dispersion_real
_atom_type_scat_dispersion_imag
_atom_type_scat_source
C C 0.0181 0.0091 'International Tables Vol C Tables 4.2.6.8 and 6.1.1.4'
H H 0.0000 0.0000 'International Tables Vol C Tables 4.2.6.8 and 6.1.1.4'
N N 0.0311 0.0180 'International Tables Vol C Tables 4.2.6.8 and 6.1.1.4'
O O 0.0492 0.0322 'International Tables Vol C Tables 4.2.6.8 and 6.1.1.4'

loop_
_geom_angle_atom_site_label_1
_geom_angle_atom_site_label_2
_geom_angle_atom_site_label_3
_geom_angle
O1 N1 C2 124.53(12)
O1 N1 C1 113.60(12)
C2 N1 C1 121.87(12)
C14 C9 C2 120.25(12)
C14 C9 C10 119.62(13)
C10 C9 C2 119.94(13)
N1 C2 C9 118.89(12)
N1 C2 C3 122.78(13)
C3 C2 C9 118.32(12)
C8 C3 C2 117.53(13)
C4 C3 C2 124.54(13)
C4 C3 C8 117.93(13)
C9 C14 H14 120.1
C13 C14 C9 119.82(13)
C13 C14 H14 120.1
C9 C10 H10 119.9
C11 C10 C9 120.15(14)
C11 C10 H10 119.9
C3 C8 H8 119.6
C7 C8 C3 120.87(14)
C7 C8 H8 119.6
C14 C13 H13 119.8
C12 C13 C14 120.38(14)
C12 C13 H13 119.8
C13 C12 H12 120.0
C11 C12 C13 119.99(13)
C11 C12 H12 120.0
C10 C11 H11 120.0
C12 C11 C10 120.02(13)
C12 C11 H11 120.0
C3 C4 H4 119.8
C5 C4 C3 120.44(15)
C5 C4 H4 119.8
C8 C7 H7 119.7
C6 C7 C8 120.52(15)
C6 C7 H7 119.7
N1 C1 H1A 109.5
N1 C1 H1B 109.5
N1 C1 H1C 109.5
H1A C1 H1B 109.5
H1A C1 H1C 109.5
H1B C1 H1C 109.5
C7 C6 H6 120.3
C7 C6 C5 119.39(15)
C5 C6 H6 120.3
C4 C5 C6 120.83(16)
C4 C5 H5 119.6
C6 C5 H5 119.6

loop_
_geom_bond_atom_site_label_1
_geom_bond_atom_site_label_2
_geom_bond_distance
O1 N1 1.2961(16)
N1 C2 1.3183(18)
N1 C1 1.4797(19)
C9 C2 1.4854(18)
C9 C14 1.397(2)
C9 C10 1.3991(19)
C2 C3 1.4747(19)
C3 C8 1.414(2)
C3 C4 1.401(2)
C14 H14 0.9300
C14 C13 1.390(2)
C10 H10 0.9300
C10 C11 1.390(2)
C8 H8 0.9300
C8 C7 1.388(2)
C13 H13 0.9300
C13 C12 1.390(2)
C12 H12 0.9300
C12 C11 1.389(2)
C11 H11 0.9300
C4 H4 0.9300
C4 C5 1.391(2)
C7 H7 0.9300
C7 C6 1.381(2)
C1 H1A 0.9600
C1 H1B 0.9600
C1 H1C 0.9600
C6 H6 0.9300
C6 C5 1.392(3)
C5 H5 0.9300

loop_
_geom_torsion_atom_site_label_1
_geom_torsion_atom_site_label_2
_geom_torsion_atom_site_label_3
_geom_torsion_atom_site_label_4
_geom_torsion
O1 N1 C2 C9 176.41(12)
O1 N1 C2 C3 -2.1(2)
N1 C2 C3 C8 162.52(13)
N1 C2 C3 C4 -18.2(2)
C9 C2 C3 C8 -16.01(18)
C9 C2 C3 C4 163.25(14)
C9 C14 C13 C12 -1.1(2)
C9 C10 C11 C12 -1.4(2)
C2 C9 C14 C13 -174.16(13)
C2 C9 C10 C11 175.43(12)
C2 C3 C8 C7 -179.55(13)
C2 C3 C4 C5 -179.12(14)
C3 C8 C7 C6 -1.4(2)
C3 C4 C5 C6 -1.2(2)
C14 C9 C2 N1 -79.42(17)
C14 C9 C2 C3 99.17(16)
C14 C9 C10 C11 0.4(2)
C14 C13 C12 C11 0.1(2)
C10 C9 C2 N1 105.57(15)
C10 C9 C2 C3 -75.84(16)
C10 C9 C14 C13 0.9(2)
C8 C3 C4 C5 0.1(2)
C8 C7 C6 C5 0.3(2)
C13 C12 C11 C10 1.2(2)
C4 C3 C8 C7 1.1(2)
C7 C6 C5 C4 1.0(3)
C1 N1 C2 C9 -2.8(2)
C1 N1 C2 C3 178.65(13)
